data_1536019
loop_
_publ_author_name
'Nilges, T.'
'Zimmerer, S.'
'Pfitzner, A.'
'Kurowski, D.'

_publ_section_title
;
 Cu Cl Se1.53 Te0.47 and Cu Cl Se0.56 Te1.44 : structural and vibrational
 spectroscopic investigations on copper(I) chalcogen chlorides
;
_journal_name_full 'Zeitschrift fuer Anorganische und Allgemeine Chemie'
_journal_page_first 2809
_journal_page_last 2814
_journal_volume 628
_journal_year 2002
_chemical_formula_sum 'Cl Cu Se0.56 Te1.44'
_chemical_name_systematic 'Cu Se0.56 Te1.44 Cl'
_space_group_IT_number 14
_symmetry_space_group_name_Hall '-P 2yn'
_symmetry_space_group_name_H-M 'P 1 21/n 1'
_cell_angle_alpha 90
_cell_angle_beta 103.874
_cell_angle_gamma 90
_cell_formula_units_Z 4
_cell_length_a 8.0744
_cell_length_b 4.8301
_cell_length_c 10.9733
_cell_volume 415.475
_citation_journal_id_ASTM ZAACAB
_cod_data_source_file Nilges_ZAACAB_2002_773.cif
_cod_data_source_block Cl1Cu1Se0.56Te1.44
_cod_original_cell_volume 415.4749
_cod_original_sg_symbol_Hall '-P 2ybc (x-z,y,z)'
_cod_original_formula_sum 'Cl1 Cu1 Se0.56 Te1.44'
_cod_database_code 1536019

loop_
_symmetry_equiv_pos_as_xyz
x,y,z
-x+1/2,y+1/2,-z+1/2
-x,-y,-z
x-1/2,-y-1/2,z-1/2

loop_
_atom_site_label
_atom_site_type_symbol
_atom_site_fract_x
_atom_site_fract_y
_atom_site_fract_z
_atom_site_occupancy
_atom_site_U_iso_or_equiv
Cl1 Cl-1 0.70548 0.1217 0.61582 1 0.0
Se1 Se 0.43302 0.22078 0.85598 0.499 0.0
Te1 Te 0.43302 0.22078 0.85598 0.501 0.0
Te2 Te 0.86209 0.00171 0.13696 0.944 0.0
Se2 Se 0.86209 0.00171 0.13696 0.056 0.0
Cu1 Cu+1 0.42381 0.13758 0.2515 1 0.0
